data_4022640
loop_
_publ_author_name
'Jonathan Clayden'
'Lo\"ic Lemi\`egre'
'Madeleine Helliwell'

_publ_contact_author_address
; 
Department of Chemistry 
University of Manchester 
Manchester M13 9PL 
England  UK 
;
_publ_contact_author_email jrtest@spec.ch.man.ac.uk
_publ_contact_author_fax 44(161)275-4734
_publ_contact_author_name 'Raftery, James'
_publ_contact_author_phone 44(161)275-4700
_publ_section_title
;
 Synthesis and Stacked Conformations of Symmetrical and Unsymmetrical
 Oligo-ureas of Metaphenylenediamine
;
_journal_name_full 'Journal of Organic Chemistry'
_journal_page_first 2302
_journal_page_last 2308
_journal_paper_doi 10.1021/jo061989w
_journal_volume 72
_journal_year 2007
_chemical_formula_sum 'C28 H34 N4 O2'
_chemical_formula_weight 458.59
_chemical_name_systematic
; 
 ? 
;
_space_group_IT_number 4
_symmetry_cell_setting monoclinic
_symmetry_space_group_name_Hall 'P 2yb'
_symmetry_space_group_name_H-M 'P 1 21 1'
_atom_sites_solution_hydrogens geom
_atom_sites_solution_primary direct
_atom_sites_solution_secondary difmap
_audit_creation_method SHELXL-97
_cell_angle_alpha 90.00
_cell_angle_beta 101.555(2)
_cell_angle_gamma 90.00
_cell_formula_units_Z 4
_cell_length_a 8.7136(8)
_cell_length_b 17.8622(16)
_cell_length_c 16.2167(15)
_cell_measurement_reflns_used input
_cell_measurement_temperature 100(2)
_cell_measurement_theta_max 28.2175
_cell_measurement_theta_min 2.3825
_cell_volume 2472.9(4)
_computing_cell_refinement 'Bruker SMART'
_computing_data_collection 'Bruker SMART'
_computing_data_reduction 'Bruker SAINT'
_computing_molecular_graphics 'Bruker SHELXTL'
_computing_publication_material 'Bruker SHELXTL'
_computing_structure_refinement 'SHELXL-97 (Sheldrick, 1997)'
_computing_structure_solution 'SHELXS-97 (Sheldrick, 1990)'
_diffrn_ambient_temperature 100(2)
_diffrn_measured_fraction_theta_full 0.950
_diffrn_measured_fraction_theta_max 0.950
_diffrn_measurement_device_type 'CCD area detector'
_diffrn_measurement_method 'phi and omega scans'
_diffrn_radiation_monochromator graphite
_diffrn_radiation_source 'fine-focus sealed tube'
_diffrn_radiation_type MoK\a
_diffrn_radiation_wavelength 0.71073
_diffrn_reflns_av_R_equivalents 0.0507
_diffrn_reflns_av_sigmaI/netI 0.0645
_diffrn_reflns_limit_h_max 11
_diffrn_reflns_limit_h_min -11
_diffrn_reflns_limit_k_max 23
_diffrn_reflns_limit_k_min -22
_diffrn_reflns_limit_l_max 21
_diffrn_reflns_limit_l_min -21
_diffrn_reflns_number 21183
_diffrn_reflns_theta_full 28.27
_diffrn_reflns_theta_max 28.27
_diffrn_reflns_theta_min 1.28
_exptl_absorpt_coefficient_mu 0.079
_exptl_absorpt_correction_T_max 0.9692
_exptl_absorpt_correction_T_min 0.9580
_exptl_absorpt_correction_type none
_exptl_crystal_colour white
_exptl_crystal_density_diffrn 1.232
_exptl_crystal_density_meas 0
_exptl_crystal_density_method 'not measured'
_exptl_crystal_description block
_exptl_crystal_F_000 984
_exptl_crystal_size_max 0.55
_exptl_crystal_size_mid 0.50
_exptl_crystal_size_min 0.40
_refine_diff_density_max 0.916
_refine_diff_density_min -0.542
_refine_diff_density_rms 0.059
_refine_ls_abs_structure_details 'Flack H D (1983), Acta Cryst. A39, 876-881'
_refine_ls_abs_structure_Flack 0(2)
_refine_ls_extinction_method none
_refine_ls_goodness_of_fit_ref 1.024
_refine_ls_hydrogen_treatment mixed
_refine_ls_matrix_type full
_refine_ls_number_parameters 625
_refine_ls_number_reflns 10989
_refine_ls_number_restraints 4
_refine_ls_restrained_S_all 1.056
_refine_ls_R_factor_all 0.0819
_refine_ls_R_factor_gt 0.0525
_refine_ls_shift/su_max 0.001
_refine_ls_shift/su_mean 0.000
_refine_ls_structure_factor_coef Fsqd
_refine_ls_weighting_details 'calc w=1/[\s^2^(Fo^2^)+(0.0657P)^2^+1.0571P] where P=(Fo^2^+2Fc^2^)/3'
_refine_ls_weighting_scheme calc
_refine_ls_wR_factor_gt 0.1298
_refine_ls_wR_factor_ref 0.1529
_reflns_number_gt 7661
_reflns_number_total 10989
_reflns_threshold_expression >2sigma(I)
_cod_data_source_file jo061989wsi20060927_090917.cif
_cod_data_source_block s2042m
_cod_depositor_comments
;
The following automatic conversions were performed:
'_symmetry_cell_setting' value 'Monoclinic' changed to 'monoclinic'
according to '/home/saulius/struct/CIF-dictionaries/cif_core.dic'
dictionary named 'cif_core.dic' version 2.4.1 from 2010-06-29.

Automatic conversion script
Id: cif_fix_enum 1527 2010-12-29 10:47:43Z saulius 
;
_cod_original_sg_symbol_H-M 'P 21'
_cod_database_code 4022640

loop_
_symmetry_equiv_pos_as_xyz
'x, y, z'
'-x, y+1/2, -z'

loop_
_atom_site_label
_atom_site_type_symbol
_atom_site_fract_x
_atom_site_fract_y
_atom_site_fract_z
_atom_site_U_iso_or_equiv
_atom_site_adp_type
_atom_site_occupancy
_atom_site_symmetry_multiplicity
_atom_site_calc_flag
_atom_site_refinement_flags
C1 C 0.5000(5) 0.0328(2) 0.8836(3) 0.0220(10) Uani 1 1 d .
C2 C 0.6037(5) 0.0533(2) 0.9556(3) 0.0224(10) Uani 1 1 d .
H2 H 0.6743 0.0935 0.9539 0.027 Uiso 1 1 calc R
C3 C 0.6058(5) 0.0157(3) 1.0309(3) 0.0246(10) Uani 1 1 d .
H3 H 0.6788 0.0298 1.0801 0.030 Uiso 1 1 calc R
C4 C 0.5023(5) -0.0420(2) 1.0342(3) 0.0250(10) Uani 1 1 d .
H4 H 0.5022 -0.0669 1.0859 0.030 Uiso 1 1 calc R
C5 C 0.3989(6) -0.0637(3) 0.9623(3) 0.0338(12) Uani 1 1 d .
H5 H 0.3284 -0.1039 0.9642 0.041 Uiso 1 1 calc R
C6 C 0.3982(5) -0.0260(2) 0.8861(3) 0.0265(10) Uani 1 1 d .
H6 H 0.3276 -0.0410 0.8363 0.032 Uiso 1 1 calc R
C7 C 0.5749(5) 0.0276(3) 0.7462(3) 0.0255(10) Uani 1 1 d .
H7A H 0.5533 0.0522 0.6910 0.038 Uiso 1 1 calc R
H7B H 0.5335 -0.0235 0.7405 0.038 Uiso 1 1 calc R
H7C H 0.6882 0.0261 0.7677 0.038 Uiso 1 1 calc R
C8 C 0.5075(5) 0.1465(2) 0.7996(3) 0.0189(9) Uani 1 1 d .
C9 C 0.4327(5) 0.2674(2) 0.8459(3) 0.0251(10) Uani 1 1 d .
H9A H 0.5427 0.2816 0.8501 0.038 Uiso 1 1 calc R
H9B H 0.3943 0.2881 0.8940 0.038 Uiso 1 1 calc R
H9C H 0.3700 0.2873 0.7935 0.038 Uiso 1 1 calc R
C10 C 0.2787(5) 0.1555(2) 0.8638(3) 0.0229(10) Uani 1 1 d .
C11 C 0.2539(5) 0.1539(2) 0.9461(3) 0.0229(10) Uani 1 1 d .
H11 H 0.3327 0.1716 0.9911 0.027 Uiso 1 1 calc R
C12 C 0.1119(5) 0.1259(2) 0.9625(3) 0.0218(10) Uani 1 1 d .
C13 C 0.0018(5) 0.0968(3) 0.8980(3) 0.0259(10) Uani 1 1 d .
H13 H -0.0903 0.0742 0.9096 0.031 Uiso 1 1 calc R
C14 C 0.0251(5) 0.1004(3) 0.8161(3) 0.0315(12) Uani 1 1 d .
H14 H -0.0531 0.0817 0.7715 0.038 Uiso 1 1 calc R
C15 C 0.1613(5) 0.1310(2) 0.7983(3) 0.0225(9) Uani 1 1 d .
H15 H 0.1742 0.1351 0.7416 0.027 Uiso 1 1 calc R
C16 C 0.1913(5) 0.0660(3) 1.1004(3) 0.0364(12) Uani 1 1 d .
H16A H 0.2193 0.0839 1.1586 0.055 Uiso 1 1 calc R
H16B H 0.2869 0.0569 1.0788 0.055 Uiso 1 1 calc R
H16C H 0.1316 0.0194 1.0987 0.055 Uiso 1 1 calc R
C17 C -0.0383(5) 0.1441(3) 1.0733(3) 0.0232(10) Uani 1 1 d .
C18 C -0.2642(5) 0.2255(3) 1.0585(3) 0.0270(10) Uani 1 1 d .
H18A H -0.3111 0.1816 1.0800 0.040 Uiso 1 1 calc R
H18B H -0.3376 0.2460 1.0100 0.040 Uiso 1 1 calc R
H18C H -0.2413 0.2636 1.1028 0.040 Uiso 1 1 calc R
C19 C -0.0469(5) 0.2631(2) 0.9920(3) 0.0240(10) Uani 1 1 d .
C20 C 0.0683(6) 0.3106(3) 1.0368(3) 0.0376(13) Uani 1 1 d .
C21 C 0.1310(6) 0.3621(3) 0.9910(3) 0.0471(15) Uani 1 1 d .
H21 H 0.2152 0.3923 1.0190 0.057 Uiso 1 1 calc R
C22 C 0.0768(6) 0.3725(3) 0.9042(3) 0.0376(12) Uani 1 1 d .
H22 H 0.1205 0.4104 0.8749 0.045 Uiso 1 1 calc R
C23 C -0.0387(5) 0.3276(3) 0.8631(3) 0.0264(10) Uani 1 1 d .
H23 H -0.0771 0.3339 0.8045 0.032 Uiso 1 1 calc R
C24 C -0.1013(5) 0.2719(3) 0.9070(3) 0.0242(10) Uani 1 1 d .
H24 H -0.1817 0.2400 0.8780 0.029 Uiso 1 1 calc R
C25 C 0.1464(6) 0.2977(3) 1.1288(3) 0.0576(16) Uani 1 1 d D
H25 H 0.0839 0.2592 1.1525 0.069 Uiso 1 1 calc R
C26 C 0.1465(4) 0.36656(18) 1.1781(2) 0.0337(7) Uani 1 1 d .
H26A H 0.1940 0.3566 1.2378 0.040 Uiso 1 1 calc R
H26B H 0.2102 0.4053 1.1569 0.040 Uiso 1 1 calc R
C27 C -0.0114(4) 0.3933(3) 1.1716(3) 0.0359(10) Uani 1 1 d .
H27A H -0.0545 0.4077 1.1133 0.054 Uiso 1 1 calc R
H27B H -0.0111 0.4369 1.2084 0.054 Uiso 1 1 calc R
H27C H -0.0759 0.3536 1.1888 0.054 Uiso 1 1 calc R
C28 C 0.3263(6) 0.2695(4) 1.1452(3) 0.0739(19) Uani 1 1 d D
H28A H 0.3912 0.3077 1.1254 0.111 Uiso 1 1 calc R
H28B H 0.3326 0.2227 1.1145 0.111 Uiso 1 1 calc R
H28C H 0.3642 0.2610 1.2056 0.111 Uiso 1 1 calc R
C29 C 0.5058(5) 0.5751(2) 0.6171(3) 0.0227(10) Uani 1 1 d .
C30 C 0.3974(5) 0.5534(3) 0.5445(3) 0.0235(10) Uani 1 1 d .
H30 H 0.3266 0.5134 0.5472 0.028 Uiso 1 1 calc R
C31 C 0.3943(5) 0.5904(2) 0.4693(3) 0.0264(10) Uani 1 1 d .
H31 H 0.3222 0.5753 0.4201 0.032 Uiso 1 1 calc R
C32 C 0.4955(6) 0.6493(3) 0.4655(3) 0.0316(12) Uani 1 1 d .
H32 H 0.4911 0.6758 0.4144 0.038 Uiso 1 1 calc R
C33 C 0.6038(6) 0.6692(3) 0.5372(3) 0.0345(12) Uani 1 1 d .
H33 H 0.6759 0.7085 0.5341 0.041 Uiso 1 1 calc R
C34 C 0.6087(6) 0.6330(3) 0.6129(3) 0.0336(12) Uani 1 1 d .
H34 H 0.6823 0.6478 0.6616 0.040 Uiso 1 1 calc R
C35 C 0.4228(5) 0.5825(3) 0.7528(3) 0.0258(10) Uani 1 1 d .
H35A H 0.3092 0.5807 0.7322 0.039 Uiso 1 1 calc R
H35B H 0.4586 0.6346 0.7545 0.039 Uiso 1 1 calc R
H35C H 0.4487 0.5609 0.8095 0.039 Uiso 1 1 calc R
C36 C 0.4967(5) 0.4616(3) 0.7031(3) 0.0245(10) Uani 1 1 d .
C37 C 0.5756(5) 0.3405(3) 0.6569(3) 0.0273(11) Uani 1 1 d .
H37A H 0.6440 0.3234 0.7090 0.041 Uiso 1 1 calc R
H37B H 0.6116 0.3193 0.6084 0.041 Uiso 1 1 calc R
H37C H 0.4680 0.3241 0.6561 0.041 Uiso 1 1 calc R
C38 C 0.7260(5) 0.4517(2) 0.6364(3) 0.0182(9) Uani 1 1 d .
C39 C 0.8430(5) 0.4773(3) 0.7018(3) 0.0259(10) Uani 1 1 d .
H39 H 0.8285 0.4747 0.7583 0.031 Uiso 1 1 calc R
C40 C 0.9781(5) 0.5061(3) 0.6849(3) 0.0253(10) Uani 1 1 d .
H40 H 1.0573 0.5240 0.7296 0.030 Uiso 1 1 calc R
C41 C 1.0003(5) 0.5092(3) 0.6028(3) 0.0266(11) Uani 1 1 d .
H41 H 1.0935 0.5303 0.5908 0.032 Uiso 1 1 calc R
C42 C 0.8841(5) 0.4810(2) 0.5372(3) 0.0224(10) Uani 1 1 d .
C43 C 0.7486(5) 0.4531(2) 0.5551(3) 0.0204(9) Uani 1 1 d .
H43 H 0.6694 0.4345 0.5109 0.024 Uiso 1 1 calc R
C44 C 0.8129(5) 0.5417(3) 0.3987(3) 0.0353(12) Uani 1 1 d .
H44A H 0.8610 0.5909 0.4124 0.053 Uiso 1 1 calc R
H44B H 0.7061 0.5420 0.4095 0.053 Uiso 1 1 calc R
H44C H 0.8094 0.5305 0.3392 0.053 Uiso 1 1 calc R
C45 C 1.0380(5) 0.4615(2) 0.4230(3) 0.0228(10) Uani 1 1 d .
C46 C 1.2670(5) 0.3809(3) 0.4419(3) 0.0301(11) Uani 1 1 d .
H46A H 1.2449 0.3489 0.3918 0.045 Uiso 1 1 calc R
H46B H 1.3340 0.3537 0.4881 0.045 Uiso 1 1 calc R
H46C H 1.3207 0.4264 0.4293 0.045 Uiso 1 1 calc R
C47 C 1.0459(4) 0.3456(3) 0.5086(3) 0.0234(10) Uani 1 1 d .
C48 C 0.9295(6) 0.2998(3) 0.4649(3) 0.0372(12) Uani 1 1 d .
C49 C 0.8700(7) 0.2419(3) 0.5110(3) 0.0450(14) Uani 1 1 d .
H49 H 0.7923 0.2086 0.4822 0.054 Uiso 1 1 calc R
C50 C 0.9226(6) 0.2338(3) 0.5954(3) 0.0367(12) Uani 1 1 d .
H50 H 0.8782 0.1963 0.6250 0.044 Uiso 1 1 calc R
C51 C 1.0422(5) 0.2802(3) 0.6391(3) 0.0327(12) Uani 1 1 d .
H51 H 1.0804 0.2737 0.6978 0.039 Uiso 1 1 calc R
C52 C 1.1024(5) 0.3350(3) 0.5957(3) 0.0253(10) Uani 1 1 d .
H52 H 1.1836 0.3663 0.6247 0.030 Uiso 1 1 calc R
C53 C 0.8906(6) 0.2933(3) 0.3661(3) 0.0691(19) Uani 1 1 d D
H53 H 0.9139 0.3424 0.3417 0.083 Uiso 1 1 calc R
C54 C 0.7296(5) 0.2757(3) 0.3353(2) 0.0525(10) Uani 1 1 d D
H54A H 0.7041 0.2269 0.3581 0.063 Uiso 1 1 calc R
H54B H 0.7083 0.2722 0.2731 0.063 Uiso 1 1 calc R
C55 C 0.6327(7) 0.3354(4) 0.3620(3) 0.074(2) Uani 1 1 d .
H55A H 0.6160 0.3245 0.4188 0.111 Uiso 1 1 calc R
H55B H 0.5313 0.3376 0.3229 0.111 Uiso 1 1 calc R
H55C H 0.6864 0.3836 0.3621 0.111 Uiso 1 1 calc R
C56 C 0.9947(7) 0.2281(3) 0.3317(3) 0.072(2) Uani 1 1 d D
H56A H 0.9912 0.1821 0.3641 0.108 Uiso 1 1 calc R
H56B H 1.1034 0.2450 0.3382 0.108 Uiso 1 1 calc R
H56C H 0.9515 0.2183 0.2721 0.108 Uiso 1 1 calc R
N1 N 0.5007(4) 0.0689(2) 0.8038(2) 0.0233(9) Uani 1 1 d .
N2 N 0.4193(4) 0.18463(19) 0.8462(2) 0.0204(8) Uani 1 1 d .
N3 N 0.0957(4) 0.1227(2) 1.0482(2) 0.0250(9) Uani 1 1 d .
N4 N -0.1212(4) 0.2039(2) 1.0332(2) 0.0223(8) Uani 1 1 d .
N5 N 0.5020(4) 0.5386(2) 0.6952(2) 0.0219(8) Uani 1 1 d .
N6 N 0.5801(4) 0.42109(19) 0.6529(2) 0.0244(9) Uani 1 1 d .
N7 N 0.9055(4) 0.4846(2) 0.4511(2) 0.0263(9) Uani 1 1 d .
N8 N 1.1173(4) 0.4015(2) 0.4671(2) 0.0249(9) Uani 1 1 d .
O1 O 0.5826(4) 0.17833(18) 0.7532(2) 0.0303(8) Uani 1 1 d .
O2 O -0.0820(3) 0.11228(17) 1.13376(18) 0.0278(7) Uani 1 1 d .
O3 O 0.4195(4) 0.43100(16) 0.74838(19) 0.0274(7) Uani 1 1 d .
O4 O 1.0820(3) 0.49166(19) 0.3664(2) 0.0315(8) Uani 1 1 d .

loop_
_atom_site_aniso_label
_atom_site_aniso_U_11
_atom_site_aniso_U_22
_atom_site_aniso_U_33
_atom_site_aniso_U_23
_atom_site_aniso_U_13
_atom_site_aniso_U_12
C1 0.025(2) 0.022(2) 0.021(2) 0.0055(19) 0.0097(19) 0.0048(19)
C2 0.021(2) 0.021(2) 0.027(2) -0.0065(19) 0.0086(19) 0.0014(19)
C3 0.0157(19) 0.037(3) 0.020(2) -0.004(2) 0.0011(17) 0.006(2)
C4 0.033(2) 0.018(2) 0.026(2) 0.008(2) 0.009(2) 0.003(2)
C5 0.050(3) 0.017(2) 0.034(3) 0.002(2) 0.007(2) -0.008(2)
C6 0.033(2) 0.020(2) 0.025(2) -0.002(2) 0.003(2) -0.006(2)
C7 0.035(2) 0.021(2) 0.022(2) 0.0000(19) 0.008(2) 0.005(2)
C8 0.020(2) 0.017(2) 0.019(2) 0.0043(17) 0.0037(17) -0.0024(17)
C9 0.028(2) 0.016(2) 0.032(2) 0.003(2) 0.0075(19) 0.0002(18)
C10 0.025(2) 0.023(2) 0.020(2) 0.0012(19) 0.0012(18) 0.0008(19)
C11 0.030(2) 0.021(2) 0.017(2) 0.0016(18) 0.0039(18) -0.0137(19)
C12 0.026(2) 0.022(2) 0.020(2) 0.0052(19) 0.0105(18) -0.0021(19)
C13 0.033(2) 0.024(2) 0.022(2) -0.002(2) 0.009(2) -0.006(2)
C14 0.039(3) 0.022(2) 0.032(3) -0.006(2) 0.004(2) -0.002(2)
C15 0.028(2) 0.024(2) 0.016(2) -0.0041(19) 0.0069(17) 0.000(2)
C16 0.039(3) 0.047(3) 0.026(3) 0.017(2) 0.013(2) 0.017(3)
C17 0.027(2) 0.029(2) 0.013(2) -0.0029(19) 0.0024(17) -0.009(2)
C18 0.027(2) 0.027(3) 0.029(3) -0.004(2) 0.0101(19) -0.002(2)
C19 0.039(3) 0.017(2) 0.019(2) 0.0019(18) 0.012(2) -0.005(2)
C20 0.045(3) 0.049(3) 0.018(2) -0.005(2) 0.004(2) -0.028(3)
C21 0.061(3) 0.056(3) 0.023(3) -0.009(3) 0.005(2) -0.033(3)
C22 0.049(3) 0.039(3) 0.026(3) 0.009(3) 0.011(2) -0.005(3)
C23 0.022(2) 0.037(3) 0.020(2) -0.001(2) 0.0041(18) 0.009(2)
C24 0.022(2) 0.024(2) 0.022(2) 0.001(2) -0.0049(17) 0.006(2)
C25 0.104(4) 0.056(3) 0.0093(18) -0.0059(17) 0.005(2) -0.064(3)
C26 0.0422(19) 0.0284(17) 0.0310(17) -0.0078(14) 0.0084(15) -0.0058(15)
C27 0.0270(18) 0.051(2) 0.028(2) -0.0068(18) 0.0019(16) -0.0140(17)
C28 0.093(4) 0.063(4) 0.042(3) -0.018(3) -0.043(3) 0.025(3)
C29 0.029(2) 0.016(2) 0.024(2) -0.0044(19) 0.0066(19) 0.0019(19)
C30 0.022(2) 0.023(2) 0.027(2) 0.003(2) 0.0077(19) 0.0023(19)
C31 0.035(2) 0.021(2) 0.025(2) 0.000(2) 0.011(2) 0.006(2)
C32 0.046(3) 0.027(3) 0.022(2) 0.001(2) 0.009(2) 0.009(2)
C33 0.046(3) 0.028(3) 0.031(3) 0.003(2) 0.011(2) -0.012(2)
C34 0.047(3) 0.028(3) 0.024(2) 0.000(2) 0.002(2) -0.011(2)
C35 0.023(2) 0.029(2) 0.028(3) -0.004(2) 0.0092(19) -0.001(2)
C36 0.028(2) 0.028(3) 0.017(2) -0.0034(19) 0.0047(19) -0.002(2)
C37 0.035(2) 0.021(2) 0.030(2) -0.001(2) 0.015(2) -0.004(2)
C38 0.025(2) 0.0073(19) 0.025(2) 0.0021(17) 0.0116(18) 0.0013(16)
C39 0.033(2) 0.023(2) 0.021(2) 0.002(2) 0.0041(19) 0.006(2)
C40 0.0172(19) 0.038(3) 0.019(2) -0.010(2) -0.0015(16) 0.000(2)
C41 0.0138(19) 0.026(2) 0.040(3) -0.007(2) 0.0055(19) -0.0006(19)
C42 0.024(2) 0.019(2) 0.022(2) -0.0012(19) 0.0014(19) 0.0056(19)
C43 0.0168(19) 0.020(2) 0.023(2) -0.0009(18) 0.0012(17) 0.0102(17)
C44 0.030(2) 0.040(3) 0.036(3) 0.013(2) 0.004(2) -0.002(2)
C45 0.021(2) 0.022(2) 0.025(2) -0.001(2) 0.0056(18) -0.0073(19)
C46 0.031(2) 0.032(3) 0.029(3) -0.004(2) 0.010(2) -0.002(2)
C47 0.019(2) 0.028(3) 0.024(2) -0.003(2) 0.0048(19) -0.0001(19)
C48 0.060(3) 0.030(3) 0.023(2) 0.004(2) 0.011(2) -0.015(2)
C49 0.065(3) 0.039(3) 0.033(3) 0.003(3) 0.013(3) -0.034(3)
C50 0.053(3) 0.028(3) 0.034(3) 0.002(2) 0.020(2) -0.015(3)
C51 0.050(3) 0.025(2) 0.023(2) 0.008(2) 0.008(2) 0.002(2)
C52 0.027(2) 0.029(3) 0.023(2) -0.004(2) 0.0118(18) -0.002(2)
C53 0.087(4) 0.094(5) 0.026(2) 0.001(3) 0.009(2) -0.062(3)
C54 0.066(3) 0.057(3) 0.037(2) -0.0095(18) 0.0149(19) -0.007(2)
C55 0.102(4) 0.066(4) 0.037(3) -0.027(3) -0.027(3) 0.059(3)
C56 0.139(6) 0.057(3) 0.025(3) -0.001(2) 0.025(3) -0.020(4)
N1 0.034(2) 0.020(2) 0.018(2) -0.0014(16) 0.0113(16) 0.0013(17)
N2 0.0257(19) 0.0170(19) 0.0195(19) 0.0003(16) 0.0070(16) -0.0037(16)
N3 0.0260(19) 0.031(2) 0.019(2) 0.0059(18) 0.0076(16) -0.0003(18)
N4 0.0210(17) 0.025(2) 0.022(2) 0.0031(16) 0.0075(15) -0.0095(16)
N5 0.0253(19) 0.020(2) 0.021(2) 0.0012(16) 0.0067(16) -0.0011(16)
N6 0.028(2) 0.019(2) 0.028(2) 0.0011(17) 0.0113(17) -0.0011(17)
N7 0.0247(19) 0.031(2) 0.023(2) 0.0084(18) 0.0044(16) 0.0003(18)
N8 0.030(2) 0.0222(19) 0.023(2) -0.0041(17) 0.0083(16) 0.0014(17)
O1 0.0322(17) 0.0332(19) 0.0280(18) 0.0032(16) 0.0118(14) 0.0006(15)
O2 0.0358(18) 0.0293(17) 0.0186(16) 0.0016(14) 0.0060(14) -0.0048(15)
O3 0.0376(18) 0.0191(15) 0.0308(18) -0.0002(14) 0.0195(15) -0.0070(14)
O4 0.0298(16) 0.041(2) 0.0276(18) 0.0072(16) 0.0142(14) -0.0069(16)

loop_
_atom_type_symbol
_atom_type_description
_atom_type_scat_dispersion_real
_atom_type_scat_dispersion_imag
_atom_type_scat_source
C C 0.0033 0.0016 'International Tables Vol C Tables 4.2.6.8 and 6.1.1.4'
H H 0.0000 0.0000 'International Tables Vol C Tables 4.2.6.8 and 6.1.1.4'
N N 0.0061 0.0033 'International Tables Vol C Tables 4.2.6.8 and 6.1.1.4'
O O 0.0106 0.0060 'International Tables Vol C Tables 4.2.6.8 and 6.1.1.4'

loop_
_geom_angle_atom_site_label_1
_geom_angle_atom_site_label_2
_geom_angle_atom_site_label_3
_geom_angle
C2 C1 C6 119.7(4)
C2 C1 N1 121.4(4)
C6 C1 N1 118.9(4)
C1 C2 C3 120.5(4)
C1 C2 H2 119.8
C3 C2 H2 119.8
C4 C3 C2 120.1(4)
C4 C3 H3 119.9
C2 C3 H3 119.9
C5 C4 C3 120.0(4)
C5 C4 H4 120.0
C3 C4 H4 120.0
C4 C5 C6 119.8(4)
C4 C5 H5 120.1
C6 C5 H5 120.1
C1 C6 C5 120.0(4)
C1 C6 H6 120.0
C5 C6 H6 120.0
N1 C7 H7A 109.5
N1 C7 H7B 109.5
H7A C7 H7B 109.5
N1 C7 H7C 109.5
H7A C7 H7C 109.5
H7B C7 H7C 109.5
O1 C8 N2 122.4(4)
O1 C8 N1 121.6(4)
N2 C8 N1 115.9(4)
N2 C9 H9A 109.5
N2 C9 H9B 109.5
H9A C9 H9B 109.5
N2 C9 H9C 109.5
H9A C9 H9C 109.5
H9B C9 H9C 109.5
C15 C10 C11 119.6(4)
C15 C10 N2 119.8(4)
C11 C10 N2 120.5(4)
C10 C11 C12 119.9(4)
C10 C11 H11 120.1
C12 C11 H11 120.1
C13 C12 C11 119.9(4)
C13 C12 N3 122.5(4)
C11 C12 N3 117.4(4)
C12 C13 C14 119.9(4)
C12 C13 H13 120.1
C14 C13 H13 120.1
C13 C14 C15 120.9(4)
C13 C14 H14 119.5
C15 C14 H14 119.5
C14 C15 C10 119.6(4)
C14 C15 H15 120.2
C10 C15 H15 120.2
N3 C16 H16A 109.5
N3 C16 H16B 109.5
H16A C16 H16B 109.5
N3 C16 H16C 109.5
H16A C16 H16C 109.5
H16B C16 H16C 109.5
O2 C17 N3 121.1(4)
O2 C17 N4 120.6(4)
N3 C17 N4 118.3(4)
N4 C18 H18A 109.5
N4 C18 H18B 109.5
H18A C18 H18B 109.5
N4 C18 H18C 109.5
H18A C18 H18C 109.5
H18B C18 H18C 109.5
C24 C19 C20 121.2(4)
C24 C19 N4 116.3(4)
C20 C19 N4 122.4(4)
C21 C20 C19 116.7(4)
C21 C20 C25 119.0(4)
C19 C20 C25 123.2(4)
C20 C21 C22 122.9(5)
C20 C21 H21 118.5
C22 C21 H21 118.5
C23 C22 C21 118.9(5)
C23 C22 H22 120.5
C21 C22 H22 120.5
C22 C23 C24 120.0(4)
C22 C23 H23 120.0
C24 C23 H23 120.0
C19 C24 C23 120.0(4)
C19 C24 H24 120.0
C23 C24 H24 120.0
C26 C25 C20 110.9(4)
C26 C25 C28 106.1(4)
C20 C25 C28 115.8(4)
C26 C25 H25 108.0
C20 C25 H25 108.0
C28 C25 H25 108.0
C27 C26 C25 110.0(3)
C27 C26 H26A 109.7
C25 C26 H26A 109.7
C27 C26 H26B 109.7
C25 C26 H26B 109.7
H26A C26 H26B 108.2
C26 C27 H27A 109.5
C26 C27 H27B 109.5
H27A C27 H27B 109.5
C26 C27 H27C 109.5
H27A C27 H27C 109.5
H27B C27 H27C 109.5
C25 C28 H28A 109.5
C25 C28 H28B 109.5
H28A C28 H28B 109.5
C25 C28 H28C 109.5
H28A C28 H28C 109.5
H28B C28 H28C 109.5
C34 C29 C30 120.0(4)
C34 C29 N5 121.0(4)
C30 C29 N5 118.9(4)
C31 C30 C29 119.8(4)
C31 C30 H30 120.1
C29 C30 H30 120.1
C32 C31 C30 120.2(4)
C32 C31 H31 119.9
C30 C31 H31 119.9
C31 C32 C33 119.4(4)
C31 C32 H32 120.3
C33 C32 H32 120.3
C34 C33 C32 121.3(5)
C34 C33 H33 119.4
C32 C33 H33 119.4
C29 C34 C33 119.3(4)
C29 C34 H34 120.3
C33 C34 H34 120.3
N5 C35 H35A 109.5
N5 C35 H35B 109.5
H35A C35 H35B 109.5
N5 C35 H35C 109.5
H35A C35 H35C 109.5
H35B C35 H35C 109.5
O3 C36 N5 122.3(4)
O3 C36 N6 122.2(4)
N5 C36 N6 115.5(4)
N6 C37 H37A 109.5
N6 C37 H37B 109.5
H37A C37 H37B 109.5
N6 C37 H37C 109.5
H37A C37 H37C 109.5
H37B C37 H37C 109.5
C43 C38 C39 120.1(4)
C43 C38 N6 118.9(4)
C39 C38 N6 121.0(4)
C40 C39 C38 120.1(4)
C40 C39 H39 120.0
C38 C39 H39 120.0
C39 C40 C41 120.1(4)
C39 C40 H40 120.0
C41 C40 H40 120.0
C40 C41 C42 119.7(4)
C40 C41 H41 120.2
C42 C41 H41 120.2
C43 C42 C41 119.5(4)
C43 C42 N7 120.4(4)
C41 C42 N7 120.1(4)
C42 C43 C38 120.5(4)
C42 C43 H43 119.7
C38 C43 H43 119.7
N7 C44 H44A 109.5
N7 C44 H44B 109.5
H44A C44 H44B 109.5
N7 C44 H44C 109.5
H44A C44 H44C 109.5
H44B C44 H44C 109.5
O4 C45 N7 122.5(4)
O4 C45 N8 122.7(4)
N7 C45 N8 114.9(4)
N8 C46 H46A 109.5
N8 C46 H46B 109.5
H46A C46 H46B 109.5
N8 C46 H46C 109.5
H46A C46 H46C 109.5
H46B C46 H46C 109.5
C48 C47 C52 120.3(4)
C48 C47 N8 121.4(4)
C52 C47 N8 118.2(4)
C47 C48 C49 117.7(4)
C47 C48 C53 123.5(4)
C49 C48 C53 116.8(4)
C50 C49 C48 121.2(5)
C50 C49 H49 119.4
C48 C49 H49 119.4
C49 C50 C51 120.7(4)
C49 C50 H50 119.7
C51 C50 H50 119.7
C52 C51 C50 118.8(4)
C52 C51 H51 120.6
C50 C51 H51 120.6
C51 C52 C47 121.2(4)
C51 C52 H52 119.4
C47 C52 H52 119.4
C54 C53 C48 111.7(4)
C54 C53 C56 107.2(4)
C48 C53 C56 112.2(4)
C54 C53 H53 108.5
C48 C53 H53 108.5
C56 C53 H53 108.5
C53 C54 C55 108.5(4)
C53 C54 H54A 110.0
C55 C54 H54A 110.0
C53 C54 H54B 110.0
C55 C54 H54B 110.0
H54A C54 H54B 108.4
C54 C55 H55A 109.5
C54 C55 H55B 109.5
H55A C55 H55B 109.5
C54 C55 H55C 109.5
H55A C55 H55C 109.5
H55B C55 H55C 109.5
C53 C56 H56A 109.5
C53 C56 H56B 109.5
H56A C56 H56B 109.5
C53 C56 H56C 109.5
H56A C56 H56C 109.5
H56B C56 H56C 109.5
C8 N1 C7 116.7(4)
C8 N1 C1 119.8(4)
C7 N1 C1 115.7(3)
C8 N2 C10 122.5(3)
C8 N2 C9 116.3(4)
C10 N2 C9 116.1(3)
C17 N3 C12 122.5(3)
C17 N3 C16 116.2(4)
C12 N3 C16 115.7(4)
C17 N4 C18 118.2(4)
C17 N4 C19 122.4(3)
C18 N4 C19 115.0(4)
C36 N5 C29 122.9(4)
C36 N5 C35 115.9(4)
C29 N5 C35 114.3(3)
C36 N6 C37 117.9(4)
C36 N6 C38 119.2(3)
C37 N6 C38 114.6(3)
C45 N7 C42 125.5(3)
C45 N7 C44 114.5(4)
C42 N7 C44 115.4(4)
C45 N8 C47 124.5(3)
C45 N8 C46 115.0(4)
C47 N8 C46 116.7(4)

loop_
_geom_bond_atom_site_label_1
_geom_bond_atom_site_label_2
_geom_bond_distance
C1 C2 1.375(6)
C1 C6 1.381(6)
C1 N1 1.447(5)
C2 C3 1.391(6)
C2 H2 0.9500
C3 C4 1.378(6)
C3 H3 0.9500
C4 C5 1.378(6)
C4 H4 0.9500
C5 C6 1.406(6)
C5 H5 0.9500
C6 H6 0.9500
C7 N1 1.442(5)
C7 H7A 0.9800
C7 H7B 0.9800
C7 H7C 0.9800
C8 O1 1.231(5)
C8 N2 1.363(5)
C8 N1 1.389(5)
C9 N2 1.483(5)
C9 H9A 0.9800
C9 H9B 0.9800
C9 H9C 0.9800
C10 C15 1.390(5)
C10 C11 1.395(6)
C10 N2 1.412(5)
C11 C12 1.408(6)
C11 H11 0.9500
C12 C13 1.371(6)
C12 N3 1.427(5)
C13 C14 1.385(6)
C13 H13 0.9500
C14 C15 1.388(6)
C14 H14 0.9500
C15 H15 0.9500
C16 N3 1.468(5)
C16 H16A 0.9800
C16 H16B 0.9800
C16 H16C 0.9800
C17 O2 1.256(5)
C17 N3 1.366(5)
C17 N4 1.378(5)
C18 N4 1.441(5)
C18 H18A 0.9800
C18 H18B 0.9800
C18 H18C 0.9800
C19 C24 1.375(6)
C19 C20 1.400(6)
C19 N4 1.468(5)
C20 C21 1.364(7)
C20 C25 1.529(6)
C21 C22 1.403(6)
C21 H21 0.9500
C22 C23 1.353(6)
C22 H22 0.9500
C23 C24 1.395(6)
C23 H23 0.9500
C24 H24 0.9500
C25 C26 1.467(5)
C25 C28 1.617(4)
C25 H25 1.0000
C26 C27 1.440(5)
C26 H26A 0.9900
C26 H26B 0.9900
C27 H27A 0.9800
C27 H27B 0.9800
C27 H27C 0.9800
C28 H28A 0.9800
C28 H28B 0.9800
C28 H28C 0.9800
C29 C34 1.379(6)
C29 C30 1.408(6)
C29 N5 1.432(5)
C30 C31 1.383(6)
C30 H30 0.9500
C31 C32 1.382(6)
C31 H31 0.9500
C32 C33 1.388(6)
C32 H32 0.9500
C33 C34 1.381(6)
C33 H33 0.9500
C34 H34 0.9500
C35 N5 1.489(5)
C35 H35A 0.9800
C35 H35B 0.9800
C35 H35C 0.9800
C36 O3 1.219(5)
C36 N5 1.384(6)
C36 N6 1.396(5)
C37 N6 1.442(5)
C37 H37A 0.9800
C37 H37B 0.9800
C37 H37C 0.9800
C38 C43 1.372(5)
C38 C39 1.393(6)
C38 N6 1.458(5)
C39 C40 1.362(6)
C39 H39 0.9500
C40 C41 1.385(6)
C40 H40 0.9500
C41 C42 1.407(6)
C41 H41 0.9500
C42 C43 1.365(6)
C42 N7 1.446(5)
C43 H43 0.9500
C44 N7 1.463(5)
C44 H44A 0.9800
C44 H44B 0.9800
C44 H44C 0.9800
C45 O4 1.192(5)
C45 N7 1.386(5)
C45 N8 1.394(5)
C46 N8 1.489(5)
C46 H46A 0.9800
C46 H46B 0.9800
C46 H46C 0.9800
C47 C48 1.383(6)
C47 C52 1.412(6)
C47 N8 1.415(6)
C48 C49 1.433(6)
C48 C53 1.574(7)
C49 C50 1.360(7)
C49 H49 0.9500
C50 C51 1.408(6)
C50 H50 0.9500
C51 C52 1.370(6)
C51 H51 0.9500
C52 H52 0.9500
C53 C54 1.426(6)
C53 C56 1.641(5)
C53 H53 1.0000
C54 C55 1.478(6)
C54 H54A 0.9900
C54 H54B 0.9900
C55 H55A 0.9800
C55 H55B 0.9800
C55 H55C 0.9800
C56 H56A 0.9800
C56 H56B 0.9800
C56 H56C 0.9800

loop_
_geom_torsion_atom_site_label_1
_geom_torsion_atom_site_label_2
_geom_torsion_atom_site_label_3
_geom_torsion_atom_site_label_4
_geom_torsion
C6 C1 C2 C3 -0.5(6)
N1 C1 C2 C3 -177.2(4)
C1 C2 C3 C4 -0.9(6)
C2 C3 C4 C5 1.5(6)
C3 C4 C5 C6 -0.9(7)
C2 C1 C6 C5 1.1(6)
N1 C1 C6 C5 177.9(4)
C4 C5 C6 C1 -0.5(7)
C15 C10 C11 C12 1.4(7)
N2 C10 C11 C12 178.9(4)
C10 C11 C12 C13 3.4(7)
C10 C11 C12 N3 177.5(4)
C11 C12 C13 C14 -5.1(7)
N3 C12 C13 C14 -178.9(4)
C12 C13 C14 C15 2.2(7)
C13 C14 C15 C10 2.6(7)
C11 C10 C15 C14 -4.3(7)
N2 C10 C15 C14 178.1(4)
C24 C19 C20 C21 -4.4(7)
N4 C19 C20 C21 178.4(5)
C24 C19 C20 C25 -172.6(5)
N4 C19 C20 C25 10.3(7)
C19 C20 C21 C22 4.9(8)
C25 C20 C21 C22 173.6(5)
C20 C21 C22 C23 -2.7(9)
C21 C22 C23 C24 -0.3(7)
C20 C19 C24 C23 1.8(7)
N4 C19 C24 C23 179.1(4)
C22 C23 C24 C19 0.7(7)
C21 C20 C25 C26 60.8(6)
C19 C20 C25 C26 -131.4(5)
C21 C20 C25 C28 -60.1(7)
C19 C20 C25 C28 107.8(5)
C20 C25 C26 C27 57.2(5)
C28 C25 C26 C27 -176.3(4)
C34 C29 C30 C31 -0.2(6)
N5 C29 C30 C31 176.9(4)
C29 C30 C31 C32 -0.9(6)
C30 C31 C32 C33 2.1(7)
C31 C32 C33 C34 -2.2(8)
C30 C29 C34 C33 0.2(7)
N5 C29 C34 C33 -176.9(4)
C32 C33 C34 C29 1.1(8)
C43 C38 C39 C40 2.2(6)
N6 C38 C39 C40 -179.7(4)
C38 C39 C40 C41 -0.7(7)
C39 C40 C41 C42 -1.4(7)
C40 C41 C42 C43 2.2(7)
C40 C41 C42 N7 179.4(4)
C41 C42 C43 C38 -0.7(6)
N7 C42 C43 C38 -178.0(4)
C39 C38 C43 C42 -1.5(6)
N6 C38 C43 C42 -179.6(4)
C52 C47 C48 C49 -0.1(7)
N8 C47 C48 C49 176.5(5)
C52 C47 C48 C53 -163.5(5)
N8 C47 C48 C53 13.1(7)
C47 C48 C49 C50 2.0(8)
C53 C48 C49 C50 166.5(5)
C48 C49 C50 C51 -2.7(8)
C49 C50 C51 C52 1.4(7)
C50 C51 C52 C47 0.4(7)
C48 C47 C52 C51 -1.1(7)
N8 C47 C52 C51 -177.8(4)
C47 C48 C53 C54 -150.5(5)
C49 C48 C53 C54 46.0(7)
C47 C48 C53 C56 89.1(6)
C49 C48 C53 C56 -74.4(6)
C48 C53 C54 C55 59.3(6)
C56 C53 C54 C55 -177.4(4)
O1 C8 N1 C7 -5.0(6)
N2 C8 N1 C7 171.5(3)
O1 C8 N1 C1 143.0(4)
N2 C8 N1 C1 -40.6(5)
C2 C1 N1 C8 -46.4(6)
C6 C1 N1 C8 136.8(4)
C2 C1 N1 C7 101.8(5)
C6 C1 N1 C7 -74.9(5)
O1 C8 N2 C10 146.7(4)
N1 C8 N2 C10 -29.8(6)
O1 C8 N2 C9 -6.8(6)
N1 C8 N2 C9 176.7(4)
C15 C10 N2 C8 -53.3(6)
C11 C10 N2 C8 129.2(5)
C15 C10 N2 C9 100.3(5)
C11 C10 N2 C9 -77.2(5)
O2 C17 N3 C12 147.0(4)
N4 C17 N3 C12 -35.9(6)
O2 C17 N3 C16 -5.5(6)
N4 C17 N3 C16 171.6(4)
C13 C12 N3 C17 -49.3(7)
C11 C12 N3 C17 136.8(4)
C13 C12 N3 C16 103.3(5)
C11 C12 N3 C16 -70.7(5)
O2 C17 N4 C18 -4.1(6)
N3 C17 N4 C18 178.7(4)
O2 C17 N4 C19 151.4(4)
N3 C17 N4 C19 -25.8(6)
C24 C19 N4 C17 119.1(4)
C20 C19 N4 C17 -63.6(6)
C24 C19 N4 C18 -84.7(5)
C20 C19 N4 C18 92.6(5)
O3 C36 N5 C29 -142.1(4)
N6 C36 N5 C29 35.1(6)
O3 C36 N5 C35 6.9(6)
N6 C36 N5 C35 -175.9(3)
C34 C29 N5 C36 -134.5(5)
C30 C29 N5 C36 48.4(6)
C34 C29 N5 C35 76.1(5)
C30 C29 N5 C35 -101.0(4)
O3 C36 N6 C37 -1.2(7)
N5 C36 N6 C37 -178.4(4)
O3 C36 N6 C38 -147.9(4)
N5 C36 N6 C38 34.8(5)
C43 C38 N6 C36 -131.6(4)
C39 C38 N6 C36 50.3(5)
C43 C38 N6 C37 80.6(5)
C39 C38 N6 C37 -97.5(5)
O4 C45 N7 C42 -146.9(5)
N8 C45 N7 C42 31.9(6)
O4 C45 N7 C44 7.9(6)
N8 C45 N7 C44 -173.3(4)
C43 C42 N7 C45 -133.2(4)
C41 C42 N7 C45 49.6(6)
C43 C42 N7 C44 72.1(5)
C41 C42 N7 C44 -105.1(5)
O4 C45 N8 C47 -153.1(4)
N7 C45 N8 C47 28.1(6)
O4 C45 N8 C46 3.9(6)
N7 C45 N8 C46 -174.9(4)
C48 C47 N8 C45 61.2(6)
C52 C47 N8 C45 -122.2(4)
C48 C47 N8 C46 -95.5(5)
C52 C47 N8 C46 81.2(5)

loop_
_cod_related_entry_id
_cod_related_entry_database
_cod_related_entry_code
1 ChemSpider 30658570
